data_7243346
loop_
_publ_author_name
'Gately, Thomas J.'
'Sontising, Watit'
'Easley, Connor J.'
'Islam, Imadul'
'Al-Kaysi, Rabih O.'
'Beran, Gregory J. O.'
'Bardeen, Christopher J.'

_publ_section_title
;
 Effect of halogen substitution on energies and dynamics of reversible
 photomechanical crystals based on 9-anthracenecarboxylic acid
;
_journal_issue 34
_journal_name_full CrystEngComm
_journal_page_first 5931
_journal_page_last 5943
_journal_paper_doi 10.1039/D1CE00846C
_journal_volume 23
_journal_year 2021
_chemical_formula_sum 'C15 H8.07 Cl1.93 O2'
_chemical_formula_weight 288.70
_space_group_crystal_system monoclinic
_space_group_IT_number 15
_space_group_name_Hall '-C 2yc'
_space_group_name_H-M_alt 'C 1 2/c 1'
_atom_sites_solution_hydrogens mixed
_audit_creation_method SHELXL-2013
_audit_update_record
;
2021-06-25 deposited with the CCDC.	2021-08-03 downloaded from the CCDC.
;
_cell_angle_alpha 90
_cell_angle_beta 95.3374(17)
_cell_angle_gamma 90
_cell_formula_units_Z 8
_cell_length_a 18.665(2)
_cell_length_b 3.8338(4)
_cell_length_c 33.213(4)
_cell_measurement_reflns_used 7386
_cell_measurement_temperature 100(2)
_cell_measurement_theta_max 31.51
_cell_measurement_theta_min 2.19
_cell_volume 2366.3(5)
_computing_cell_refinement 'Bruker SAINT'
_computing_data_collection 'Bruker APEX2'
_computing_data_reduction 'Bruker SAINT'
_computing_molecular_graphics 'Bruker SHELXTL'
_computing_publication_material 'Bruker SHELXTL'
_computing_structure_refinement 'SHELXL-2013 (Sheldrick, 2013)'
_computing_structure_solution 'SHELXS-97 (Sheldrick 2008)'
_diffrn_ambient_temperature 100(2)
_diffrn_measured_fraction_theta_full 1.000
_diffrn_measured_fraction_theta_max 1.000
_diffrn_measurement_device_type 'Bruker APEX-II CCD'
_diffrn_measurement_method '\f and \w scans'
_diffrn_radiation_type MoK\a
_diffrn_radiation_wavelength 0.71073
_diffrn_reflns_av_R_equivalents 0.0692
_diffrn_reflns_av_unetI/netI 0.0388
_diffrn_reflns_Laue_measured_fraction_full 1.000
_diffrn_reflns_Laue_measured_fraction_max 1.000
_diffrn_reflns_limit_h_max 26
_diffrn_reflns_limit_h_min -26
_diffrn_reflns_limit_k_max 5
_diffrn_reflns_limit_k_min -5
_diffrn_reflns_limit_l_max 46
_diffrn_reflns_limit_l_min -46
_diffrn_reflns_number 30670
_diffrn_reflns_point_group_measured_fraction_full 1.000
_diffrn_reflns_point_group_measured_fraction_max 1.000
_diffrn_reflns_theta_full 25.242
_diffrn_reflns_theta_max 30.034
_diffrn_reflns_theta_min 2.192
_exptl_absorpt_coefficient_mu 0.524
_exptl_absorpt_correction_type multi-scan
_exptl_absorpt_process_details 'Bruker SADABS'
_exptl_crystal_colour 'light yellow'
_exptl_crystal_density_diffrn 1.621
_exptl_crystal_density_meas ?
_exptl_crystal_density_method 'not measured'
_exptl_crystal_description 'thin-needle frag'
_exptl_crystal_F_000 1175
_exptl_crystal_size_max 0.500
_exptl_crystal_size_mid 0.042
_exptl_crystal_size_min 0.032
_exptl_transmission_factor_max 0.746
_exptl_transmission_factor_min 0.487
_refine_diff_density_max 0.938
_refine_diff_density_min -0.389
_refine_diff_density_rms 0.096
_refine_ls_extinction_method none
_refine_ls_goodness_of_fit_ref 1.066
_refine_ls_hydrogen_treatment mixed
_refine_ls_matrix_type full
_refine_ls_number_parameters 177
_refine_ls_number_reflns 3482
_refine_ls_number_restraints 0
_refine_ls_restrained_S_all 1.066
_refine_ls_R_factor_all 0.0546
_refine_ls_R_factor_gt 0.0443
_refine_ls_shift/su_max 0.001
_refine_ls_shift/su_mean 0.000
_refine_ls_structure_factor_coef Fsqd
_refine_ls_weighting_details 'w=1/[\s^2^(Fo^2^)+(0.0699P)^2^+1.5249P] where P=(Fo^2^+2Fc^2^)/3'
_refine_ls_weighting_scheme calc
_refine_ls_wR_factor_gt 0.1126
_refine_ls_wR_factor_ref 0.1199
_reflns_Friedel_coverage 0.000
_reflns_number_gt 2910
_reflns_number_total 3482
_reflns_threshold_expression 'I > 2\s(I)'
_cod_data_source_file d1ce00846c2.cif
_cod_data_source_block cb72_0m
_cod_depositor_comments
;
The following automatic conversions were performed:

data item '_exptl_crystal_density_meas' value 'not measured' was
changed to '?' -- the value is perceived as not measured.

Automatic conversion script
Id: cif_fix_values 7556 2019-12-06 15:28:31Z antanas 

 Adding full bibliography for 7243345--7243346.cif.
;
_cod_original_cell_volume 2366.4(4)
_cod_original_sg_symbol_H-M 'C 2/c'
_cod_database_code 7243346
_shelx_space_group_comment
; 
The symmetry employed for this shelxl refinement is uniquely defined 
by the following loop, which should always be used as a source of 
symmetry information in preference to the above space-group names. 
They are only intended as comments. 
;
_shelx_estimated_absorpt_t_min 0.779
_shelx_estimated_absorpt_t_max 0.983
_shelxl_version_number 2013-4

loop_
_space_group_symop_operation_xyz
'x, y, z'
'-x, y, -z+1/2'
'x+1/2, y+1/2, z'
'-x+1/2, y+1/2, -z+1/2'
'-x, -y, -z'
'x, -y, z-1/2'
'-x+1/2, -y+1/2, -z'
'x+1/2, -y+1/2, z-1/2'

loop_
_atom_site_label
_atom_site_type_symbol
_atom_site_fract_x
_atom_site_fract_y
_atom_site_fract_z
_atom_site_U_iso_or_equiv
_atom_site_adp_type
_atom_site_occupancy
_atom_site_site_symmetry_order
_atom_site_calc_flag
_atom_site_refinement_flags_posn
_atom_site_refinement_flags_adp
_atom_site_refinement_flags_occupancy
_atom_site_disorder_assembly
_atom_site_disorder_group
C1 C 0.26129(8) 0.8442(4) 0.62367(5) 0.0167(3) Uani 1 1 d . . . . .
H1 H 0.2349 0.9097 0.5990 0.020 Uiso 1 1 calc R U . . .
C2 C 0.23563(9) 0.9289(4) 0.65950(6) 0.0187(3) Uani 1 1 d . . . . .
H2 H 0.1914 1.0515 0.6594 0.022 Uiso 1 1 calc R U . . .
C3 C 0.27361(9) 0.8377(4) 0.69682(5) 0.0184(3) Uani 1 1 d . . . . .
H3 H 0.2547 0.8960 0.7215 0.022 Uiso 1 1 calc R U . . .
C4 C 0.33743(9) 0.6659(4) 0.69712(5) 0.0157(3) Uani 1 1 d . . . . .
H4 H 0.3627 0.6068 0.7223 0.019 Uiso 0.035(2) 1 calc R U P A 1
Cl4 Cl 0.38425(2) 0.55926(12) 0.74316(2) 0.01872(13) Uani 0.965(2) 1 d . . P A 2
C4A C 0.36772(8) 0.5712(4) 0.66041(5) 0.0138(3) Uani 1 1 d . . . . .
C5 C 0.53214(8) 0.1552(4) 0.62464(5) 0.0150(3) Uani 1 1 d . . . . .
H5 H 0.5567 0.0854 0.6497 0.018 Uiso 0.035(2) 1 calc R U P A 1
Cl5 Cl 0.57561(2) 0.02325(10) 0.67063(2) 0.01540(12) Uani 0.965(2) 1 d . . P A 2
C6 C 0.56334(8) 0.0918(4) 0.58986(5) 0.0169(3) Uani 1 1 d . . . . .
H6 H 0.6095 -0.0141 0.5907 0.020 Uiso 1 1 calc R U . . .
C7 C 0.52583(9) 0.1867(4) 0.55224(5) 0.0173(3) Uani 1 1 d . . . . .
H7 H 0.5475 0.1441 0.5279 0.021 Uiso 1 1 calc R U . . .
C8 C 0.45940(8) 0.3376(4) 0.55031(5) 0.0154(3) Uani 1 1 d . . . . .
H8 H 0.4351 0.3933 0.5247 0.018 Uiso 1 1 calc R U . . .
C8A C 0.42570(8) 0.4132(4) 0.58642(5) 0.0137(3) Uani 1 1 d . . . . .
C9 C 0.35699(8) 0.5674(4) 0.58642(5) 0.0140(3) Uani 1 1 d . . . . .
C9A C 0.32758(8) 0.6577(4) 0.62276(5) 0.0137(3) Uani 1 1 d . . . . .
C10 C 0.43348(8) 0.4002(4) 0.66061(5) 0.0138(3) Uani 1 1 d . . . . .
H10 H 0.4584 0.3343 0.6857 0.017 Uiso 1 1 calc R U . . .
C10A C 0.46357(8) 0.3236(4) 0.62470(5) 0.0135(3) Uani 1 1 d . . . . .
C11 C 0.31307(8) 0.6346(4) 0.54725(5) 0.0155(3) Uani 1 1 d . . . . .
O1 O 0.33471(6) 0.8048(3) 0.51941(4) 0.0197(3) Uani 1 1 d . . . . .
O2 O 0.24813(7) 0.4930(3) 0.54518(4) 0.0198(3) Uani 1 1 d . . . . .
H2O H 0.2205(16) 0.571(8) 0.5214(9) 0.049(8) Uiso 1 1 d . . . . .

loop_
_atom_site_aniso_label
_atom_site_aniso_U_11
_atom_site_aniso_U_22
_atom_site_aniso_U_33
_atom_site_aniso_U_23
_atom_site_aniso_U_13
_atom_site_aniso_U_12
C1 0.0111(6) 0.0167(7) 0.0224(8) 0.0016(6) 0.0028(6) -0.0005(6)
C2 0.0131(7) 0.0164(7) 0.0276(9) -0.0001(6) 0.0069(6) 0.0008(6)
C3 0.0154(7) 0.0180(8) 0.0231(8) -0.0027(6) 0.0093(6) -0.0017(6)
C4 0.0156(7) 0.0167(7) 0.0152(7) 0.0004(6) 0.0042(6) -0.0022(6)
Cl4 0.0189(2) 0.0239(2) 0.0139(2) -0.00084(15) 0.00420(15) 0.00156(15)
C4A 0.0116(6) 0.0137(7) 0.0168(8) -0.0004(6) 0.0045(6) -0.0013(5)
C5 0.0119(6) 0.0151(7) 0.0179(8) 0.0014(6) 0.0007(6) 0.0000(6)
Cl5 0.01085(18) 0.0178(2) 0.0174(2) 0.00186(14) 0.00054(14) 0.00255(13)
C6 0.0112(6) 0.0167(7) 0.0235(9) -0.0002(6) 0.0059(6) 0.0013(6)
C7 0.0168(7) 0.0181(7) 0.0181(8) -0.0013(6) 0.0074(6) -0.0014(6)
C8 0.0154(7) 0.0166(7) 0.0146(7) 0.0000(6) 0.0038(6) -0.0009(6)
C8A 0.0121(7) 0.0134(7) 0.0159(8) 0.0001(6) 0.0029(6) -0.0013(5)
C9 0.0113(6) 0.0147(7) 0.0163(8) 0.0014(6) 0.0025(5) -0.0006(5)
C9A 0.0094(6) 0.0141(7) 0.0179(8) 0.0010(6) 0.0037(5) -0.0015(5)
C10 0.0105(6) 0.0151(7) 0.0159(7) 0.0006(6) 0.0019(5) -0.0009(5)
C10A 0.0110(6) 0.0140(7) 0.0158(8) 0.0002(5) 0.0035(5) -0.0008(5)
C11 0.0129(7) 0.0152(7) 0.0185(8) 0.0004(6) 0.0017(6) 0.0001(6)
O1 0.0155(5) 0.0255(6) 0.0182(6) 0.0053(5) 0.0020(4) -0.0018(5)
O2 0.0136(5) 0.0246(6) 0.0207(7) 0.0049(5) -0.0013(5) -0.0040(5)

loop_
_atom_type_symbol
_atom_type_description
_atom_type_scat_dispersion_real
_atom_type_scat_dispersion_imag
_atom_type_scat_source
C C 0.0033 0.0016 'International Tables Vol C Tables 4.2.6.8 and 6.1.1.4'
H H 0.0000 0.0000 'International Tables Vol C Tables 4.2.6.8 and 6.1.1.4'
O O 0.0106 0.0060 'International Tables Vol C Tables 4.2.6.8 and 6.1.1.4'
Cl Cl 0.1484 0.1585 'International Tables Vol C Tables 4.2.6.8 and 6.1.1.4'

loop_
_geom_angle_atom_site_label_1
_geom_angle_atom_site_label_2
_geom_angle_atom_site_label_3
_geom_angle
_geom_angle_site_symmetry_1
_geom_angle_site_symmetry_3
_geom_angle_publ_flag
C2 C1 C9A 120.80(16) . . ?
C2 C1 H1 119.6 . . ?
C9A C1 H1 119.6 . . ?
C1 C2 C3 121.24(15) . . ?
C1 C2 H2 119.4 . . ?
C3 C2 H2 119.4 . . ?
C4 C3 C2 119.58(15) . . ?
C4 C3 H3 120.2 . . ?
C2 C3 H3 120.2 . . ?
C3 C4 C4A 121.94(16) . . ?
C3 C4 Cl4 119.26(13) . . ?
C4A C4 Cl4 118.80(12) . . ?
C3 C4 H4 119.0 . . ?
C4A C4 H4 119.0 . . ?
C10 C4A C9A 120.12(15) . . ?
C10 C4A C4 122.09(15) . . ?
C9A C4A C4 117.79(14) . . ?
C6 C5 C10A 122.24(15) . . ?
C6 C5 Cl5 119.47(12) . . ?
C10A C5 Cl5 118.28(12) . . ?
C6 C5 H5 118.9 . . ?
C10A C5 H5 118.9 . . ?
C5 C6 C7 119.01(15) . . ?
C5 C6 H6 120.5 . . ?
C7 C6 H6 120.5 . . ?
C8 C7 C6 121.39(15) . . ?
C8 C7 H7 119.3 . . ?
C6 C7 H7 119.3 . . ?
C7 C8 C8A 120.90(15) . . ?
C7 C8 H8 119.5 . . ?
C8A C8 H8 119.5 . . ?
C9 C8A C8 123.59(15) . . ?
C9 C8A C10A 118.16(14) . . ?
C8 C8A C10A 118.24(14) . . ?
C8A C9 C9A 121.79(15) . . ?
C8A C9 C11 119.80(14) . . ?
C9A C9 C11 118.41(14) . . ?
C9 C9A C1 123.02(15) . . ?
C9 C9A C4A 118.32(14) . . ?
C1 C9A C4A 118.61(14) . . ?
C4A C10 C10A 121.33(15) . . ?
C4A C10 H10 119.3 . . ?
C10A C10 H10 119.3 . . ?
C10 C10A C5 121.75(14) . . ?
C10 C10A C8A 120.09(14) . . ?
C5 C10A C8A 118.16(14) . . ?
O1 C11 O2 122.79(15) . . ?
O1 C11 C9 123.63(14) . . ?
O2 C11 C9 113.58(14) . . ?
C11 O2 H2O 109.7(18) . . ?

loop_
_geom_bond_atom_site_label_1
_geom_bond_atom_site_label_2
_geom_bond_distance
_geom_bond_site_symmetry_2
_geom_bond_publ_flag
C1 C2 1.363(2) . ?
C1 C9A 1.432(2) . ?
C1 H1 0.9500 . ?
C2 C3 1.413(3) . ?
C2 H2 0.9500 . ?
C3 C4 1.360(2) . ?
C3 H3 0.9500 . ?
C4 C4A 1.438(2) . ?
C4 Cl4 1.7380(17) . ?
C4 H4 0.9500 . ?
C4A C10 1.391(2) . ?
C4A C9A 1.435(2) . ?
C5 C6 1.363(2) . ?
C5 C10A 1.434(2) . ?
C5 Cl5 1.7370(17) . ?
C5 H5 0.9500 . ?
C6 C7 1.422(2) . ?
C6 H6 0.9500 . ?
C7 C8 1.364(2) . ?
C7 H7 0.9500 . ?
C8 C8A 1.435(2) . ?
C8 H8 0.9500 . ?
C8A C9 1.412(2) . ?
C8A C10A 1.438(2) . ?
C9 C9A 1.415(2) . ?
C9 C11 1.494(2) . ?
C10 C10A 1.396(2) . ?
C10 H10 0.9500 . ?
C11 O1 1.230(2) . ?
C11 O2 1.3240(19) . ?
O2 H2O 0.95(3) . ?

loop_
_geom_hbond_atom_site_label_D
_geom_hbond_atom_site_label_H
_geom_hbond_atom_site_label_A
_geom_hbond_distance_DH
_geom_hbond_distance_HA
_geom_hbond_distance_DA
_geom_hbond_angle_DHA
_geom_hbond_site_symmetry_A
O2 H2O O1 0.95(3) 1.69(3) 2.6415(18) 175(3) 7_566

loop_
_geom_torsion_atom_site_label_1
_geom_torsion_atom_site_label_2
_geom_torsion_atom_site_label_3
_geom_torsion_atom_site_label_4
_geom_torsion
_geom_torsion_site_symmetry_1
_geom_torsion_site_symmetry_2
_geom_torsion_site_symmetry_3
_geom_torsion_site_symmetry_4
_geom_torsion_publ_flag
C9A C1 C2 C3 0.4(3) . . . . ?
C1 C2 C3 C4 0.8(3) . . . . ?
C2 C3 C4 C4A -0.4(3) . . . . ?
C2 C3 C4 Cl4 179.28(12) . . . . ?
C3 C4 C4A C10 179.01(16) . . . . ?
Cl4 C4 C4A C10 -0.6(2) . . . . ?
C3 C4 C4A C9A -1.2(2) . . . . ?
Cl4 C4 C4A C9A 179.13(12) . . . . ?
C10A C5 C6 C7 -1.8(3) . . . . ?
Cl5 C5 C6 C7 177.18(13) . . . . ?
C5 C6 C7 C8 -0.3(3) . . . . ?
C6 C7 C8 C8A 1.4(3) . . . . ?
C7 C8 C8A C9 -179.70(16) . . . . ?
C7 C8 C8A C10A -0.4(2) . . . . ?
C8 C8A C9 C9A -175.97(15) . . . . ?
C10A C8A C9 C9A 4.7(2) . . . . ?
C8 C8A C9 C11 4.9(2) . . . . ?
C10A C8A C9 C11 -174.44(14) . . . . ?
C8A C9 C9A C1 173.83(15) . . . . ?
C11 C9 C9A C1 -7.0(2) . . . . ?
C8A C9 C9A C4A -3.4(2) . . . . ?
C11 C9 C9A C4A 175.80(14) . . . . ?
C2 C1 C9A C9 -179.18(16) . . . . ?
C2 C1 C9A C4A -2.0(2) . . . . ?
C10 C4A C9A C9 -0.6(2) . . . . ?
C4 C4A C9A C9 179.69(14) . . . . ?
C10 C4A C9A C1 -177.90(15) . . . . ?
C4 C4A C9A C1 2.3(2) . . . . ?
C9A C4A C10 C10A 3.0(2) . . . . ?
C4 C4A C10 C10A -177.20(15) . . . . ?
C4A C10 C10A C5 178.43(15) . . . . ?
C4A C10 C10A C8A -1.6(2) . . . . ?
C6 C5 C10A C10 -177.29(16) . . . . ?
Cl5 C5 C10A C10 3.7(2) . . . . ?
C6 C5 C10A C8A 2.8(2) . . . . ?
Cl5 C5 C10A C8A -176.24(12) . . . . ?
C9 C8A C10A C10 -2.2(2) . . . . ?
C8 C8A C10A C10 178.46(14) . . . . ?
C9 C8A C10A C5 177.72(14) . . . . ?
C8 C8A C10A C5 -1.6(2) . . . . ?
C8A C9 C11 O1 -55.0(2) . . . . ?
C9A C9 C11 O1 125.81(18) . . . . ?
C8A C9 C11 O2 125.03(16) . . . . ?
C9A C9 C11 O2 -54.2(2) . . . . ?
